data_7053382
loop_
_publ_author_name
'Patra, Subrata'
'Maity, Debdeep'
'Sen, Anik'
'Suresh, E.'
'Ganguly, Bishwajit'
'Paul, Parimal'

_publ_section_title
;
 Effect of steric crowding on ion selectivity for calix-crown hybrid
 ionophores: experimental, molecular modeling and crystallographic studies
;
_journal_issue 12
_journal_name_full 'New Journal of Chemistry'
_journal_page_first 2796
_journal_paper_doi 10.1039/b9nj00587k
_journal_volume 34
_journal_year 2010
_chemical_formula_sum 'C65 H89 N O8 S'
_chemical_formula_weight 1044.43
_chemical_name_systematic
;
?
;
_space_group_IT_number 14
_symmetry_cell_setting monoclinic
_symmetry_space_group_name_Hall '-P 2yn'
_symmetry_space_group_name_H-M 'P 1 21/n 1'
_atom_sites_solution_hydrogens geom
_atom_sites_solution_primary direct
_atom_sites_solution_secondary difmap
_audit_creation_method SHELXL-97
_cell_angle_alpha 90.00
_cell_angle_beta 105.396(2)
_cell_angle_gamma 90.00
_cell_formula_units_Z 4
_cell_length_a 15.3737(15)
_cell_length_b 14.3951(15)
_cell_length_c 27.451(3)
_cell_measurement_temperature 100(2)
_cell_volume 5857.1(11)
_computing_cell_refinement 'BRUKER SMART'
_computing_data_collection 'BRUKER SMART'
_computing_data_reduction 'BRUKER SAINT'
_computing_molecular_graphics ORTEP
_computing_structure_refinement 'SHELXL-97 (Sheldrick, 1997)'
_computing_structure_solution 'SHELXS-97 (Sheldrick, 1990)'
_diffrn_ambient_temperature 100(2)
_diffrn_measured_fraction_theta_full 0.956
_diffrn_measured_fraction_theta_max 0.956
_diffrn_measurement_device_type 'BRUKER SMART APEX CCD DIFFRACTOMETER'
_diffrn_measurement_method 'OMEGA-PHI SCAN'
_diffrn_radiation_monochromator graphite
_diffrn_radiation_source 'fine-focus sealed tube'
_diffrn_radiation_type MoK\a
_diffrn_radiation_wavelength 0.71073
_diffrn_reflns_av_R_equivalents 0.0803
_diffrn_reflns_av_sigmaI/netI 0.1066
_diffrn_reflns_limit_h_max 18
_diffrn_reflns_limit_h_min -18
_diffrn_reflns_limit_k_max 17
_diffrn_reflns_limit_k_min -17
_diffrn_reflns_limit_l_max 27
_diffrn_reflns_limit_l_min -33
_diffrn_reflns_number 31126
_diffrn_reflns_theta_full 26.00
_diffrn_reflns_theta_max 26.00
_diffrn_reflns_theta_min 1.61
_exptl_absorpt_coefficient_mu 0.110
_exptl_absorpt_correction_T_max 0.9869
_exptl_absorpt_correction_T_min 0.9572
_exptl_absorpt_correction_type multi-scan
_exptl_absorpt_process_details 'BRUKER SADABS'
_exptl_crystal_colour Colourless
_exptl_crystal_density_diffrn 1.184
_exptl_crystal_density_method 'not measured'
_exptl_crystal_description PLATES
_exptl_crystal_F_000 2264
_exptl_crystal_size_max 0.40
_exptl_crystal_size_mid 0.20
_exptl_crystal_size_min 0.12
_refine_diff_density_max 0.370
_refine_diff_density_min -0.364
_refine_diff_density_rms 0.068
_refine_ls_extinction_method none
_refine_ls_goodness_of_fit_ref 1.168
_refine_ls_hydrogen_treatment constr
_refine_ls_matrix_type full
_refine_ls_number_parameters 691
_refine_ls_number_reflns 11461
_refine_ls_number_restraints 0
_refine_ls_restrained_S_all 1.168
_refine_ls_R_factor_all 0.1425
_refine_ls_R_factor_gt 0.0953
_refine_ls_shift/su_max 0.001
_refine_ls_shift/su_mean 0.000
_refine_ls_structure_factor_coef Fsqd
_refine_ls_weighting_details 'calc w=1/[\s^2^(Fo^2^)+(0.0617P)^2^+2.8379P] where P=(Fo^2^+2Fc^2^)/3'
_refine_ls_weighting_scheme calc
_refine_ls_wR_factor_gt 0.1721
_refine_ls_wR_factor_ref 0.1895
_reflns_number_gt 7897
_reflns_number_total 11461
_reflns_threshold_expression >2sigma(I)
_cod_data_source_file b9nj00587k.txt
_cod_data_source_block compound3
_cod_depositor_comments
;
The following automatic conversions were performed:

'_symmetry_cell_setting' value 'Monoclinic' changed to 'monoclinic'
according to /home/saulius/struct/CIF-dictionaries/cif_core.dic
dictionary named 'cif_core.dic' version 2.4.2 from
2011-04-26.

'_exptl_absorpt_correction_type' value 'MULTI-SCAN'
changed to 'multi-scan' according to
/home/saulius/struct/CIF-dictionaries/cif_core.dic dictionary named
'cif_core.dic' version 2.4.2 from 2011-04-26.

Automatic conversion script
Id: cif_fix_values 1891 2012-01-12 08:04:46Z andrius 
;
_cod_original_cell_volume 5857.1(10)
_cod_original_sg_symbol_H-M P21/n
_cod_database_code 7053382

loop_
_symmetry_equiv_pos_as_xyz
'x, y, z'
'-x+1/2, y+1/2, -z+1/2'
'-x, -y, -z'
'x-1/2, -y-1/2, z-1/2'

loop_
_atom_site_label
_atom_site_type_symbol
_atom_site_fract_x
_atom_site_fract_y
_atom_site_fract_z
_atom_site_U_iso_or_equiv
_atom_site_adp_type
_atom_site_occupancy
_atom_site_calc_flag
_atom_site_refinement_flags
S1 S 0.79702(7) 0.66645(7) 1.02333(4) 0.0232(2) Uani 1 d .
O1 O 0.92771(18) 0.83642(17) 0.77100(9) 0.0243(6) Uani 1 d .
O2 O 0.84353(17) 0.73657(18) 0.86732(9) 0.0244(6) Uani 1 d .
O3 O 0.87956(17) 0.46158(18) 0.89358(9) 0.0235(6) Uani 1 d .
O4 O 0.95802(15) 0.52489(16) 0.78548(9) 0.0158(6) Uani 1 d .
O5 O 1.12476(16) 0.66434(17) 0.73753(9) 0.0209(6) Uani 1 d .
O6 O 0.87914(15) 0.63235(17) 0.66673(9) 0.0188(6) Uani 1 d .
O7 O 0.82665(19) 0.58365(19) 1.05175(10) 0.0324(7) Uani 1 d .
O8 O 0.71364(17) 0.7093(2) 1.02348(10) 0.0300(7) Uani 1 d .
N1 N 0.7919(2) 0.6423(2) 0.96434(11) 0.0211(7) Uani 1 d .
C1 C 0.9540(2) 0.8325(2) 0.72609(13) 0.0146(8) Uani 1 d .
C2 C 0.8896(2) 0.8300(2) 0.67975(14) 0.0160(8) Uani 1 d .
C3 C 0.9160(2) 0.8526(2) 0.63663(13) 0.0165(8) Uani 1 d .
H3 H 0.8733 0.8492 0.6055 0.020 Uiso 1 calc R
C4 C 1.0032(2) 0.8802(2) 0.63772(13) 0.0163(8) Uani 1 d .
C5 C 1.0663(2) 0.8755(2) 0.68413(13) 0.0159(8) Uani 1 d .
H5 H 1.1261 0.8894 0.6859 0.019 Uiso 1 calc R
C6 C 1.0438(2) 0.8507(2) 0.72856(13) 0.0144(8) Uani 1 d .
C7 C 1.1167(2) 0.8511(3) 0.77796(14) 0.0227(9) Uani 1 d .
H7A H 1.1037 0.9012 0.7986 0.027 Uiso 1 calc R
H7B H 1.1735 0.8657 0.7706 0.027 Uiso 1 calc R
C8 C 1.1297(2) 0.7630(3) 0.80923(13) 0.0160(8) Uani 1 d .
C9 C 1.1404(2) 0.7702(3) 0.86128(14) 0.0176(8) Uani 1 d .
H9 H 1.1376 0.8288 0.8751 0.021 Uiso 1 calc R
C10 C 1.1551(2) 0.6943(3) 0.89305(13) 0.0167(8) Uani 1 d .
C11 C 1.1568(2) 0.6065(2) 0.87086(13) 0.0151(8) Uani 1 d .
H11 H 1.1653 0.5540 0.8914 0.018 Uiso 1 calc R
C12 C 1.1462(2) 0.5955(3) 0.81935(13) 0.0168(8) Uani 1 d .
C13 C 1.1350(2) 0.6748(2) 0.78908(13) 0.0148(8) Uani 1 d .
C14 C 1.1514(2) 0.4992(3) 0.79785(13) 0.0178(8) Uani 1 d .
H14A H 1.1527 0.4547 0.8246 0.021 Uiso 1 calc R
H14B H 1.2088 0.4943 0.7896 0.021 Uiso 1 calc R
C15 C 1.0782(2) 0.4685(2) 0.75158(13) 0.0143(8) Uani 1 d .
C16 C 1.1023(2) 0.4234(2) 0.71224(13) 0.0151(8) Uani 1 d .
H16 H 1.1634 0.4156 0.7147 0.018 Uiso 1 calc R
C17 C 1.0401(2) 0.3895(2) 0.66949(13) 0.0159(8) Uani 1 d .
C18 C 0.9497(2) 0.4038(2) 0.66701(13) 0.0150(8) Uani 1 d .
H18 H 0.9062 0.3824 0.6389 0.018 Uiso 1 calc R
C19 C 0.9216(2) 0.4490(2) 0.70512(14) 0.0163(8) Uani 1 d .
C20 C 0.9864(2) 0.4796(2) 0.74746(13) 0.0134(8) Uani 1 d .
C21 C 0.8218(2) 0.4560(2) 0.70140(14) 0.0180(8) Uani 1 d .
H21A H 0.8106 0.4179 0.7283 0.022 Uiso 1 calc R
H21B H 0.7900 0.4270 0.6698 0.022 Uiso 1 calc R
C22 C 0.7767(2) 0.5500(2) 0.70382(13) 0.0135(8) Uani 1 d .
C23 C 0.7009(2) 0.5519(3) 0.72197(13) 0.0164(8) Uani 1 d .
H23 H 0.6825 0.4971 0.7342 0.020 Uiso 1 calc R
C24 C 0.6508(2) 0.6327(2) 0.72260(13) 0.0137(8) Uani 1 d .
C25 C 0.6839(2) 0.7133(3) 0.70724(13) 0.0165(8) Uani 1 d .
H25 H 0.6532 0.7685 0.7087 0.020 Uiso 1 calc R
C26 C 0.7607(2) 0.7165(2) 0.68958(13) 0.0161(8) Uani 1 d .
C27 C 0.8043(2) 0.6329(2) 0.68605(13) 0.0138(8) Uani 1 d .
C28 C 0.7902(2) 0.8107(3) 0.67456(15) 0.0205(9) Uani 1 d .
H28A H 0.7582 0.8211 0.6395 0.025 Uiso 1 calc R
H28B H 0.7692 0.8573 0.6943 0.025 Uiso 1 calc R
C29 C 1.0256(3) 0.9158(3) 0.58983(14) 0.0223(9) Uani 1 d .
C30 C 1.0118(3) 0.8373(3) 0.55029(14) 0.0272(10) Uani 1 d .
H30A H 1.0543 0.7884 0.5628 0.041 Uiso 1 calc R
H30B H 1.0209 0.8613 0.5194 0.041 Uiso 1 calc R
H30C H 0.9515 0.8134 0.5441 0.041 Uiso 1 calc R
C31 C 0.9618(3) 0.9965(3) 0.56860(15) 0.0356(11) Uani 1 d .
H31A H 0.9005 0.9751 0.5609 0.053 Uiso 1 calc R
H31B H 0.9746 1.0195 0.5384 0.053 Uiso 1 calc R
H31C H 0.9704 1.0453 0.5932 0.053 Uiso 1 calc R
C32 C 1.1229(3) 0.9507(3) 0.60011(16) 0.0337(11) Uani 1 d .
H32A H 1.1329 0.9992 0.6250 0.051 Uiso 1 calc R
H32B H 1.1330 0.9744 0.5694 0.051 Uiso 1 calc R
H32C H 1.1637 0.9003 0.6124 0.051 Uiso 1 calc R
C33 C 1.1677(2) 0.7025(3) 0.95022(13) 0.0186(8) Uani 1 d .
C34 C 1.1653(3) 0.8037(3) 0.96760(14) 0.0259(9) Uani 1 d .
H34A H 1.2124 0.8383 0.9589 0.039 Uiso 1 calc R
H34B H 1.1741 0.8053 1.0035 0.039 Uiso 1 calc R
H34C H 1.1079 0.8307 0.9512 0.039 Uiso 1 calc R
C35 C 1.2589(2) 0.6603(3) 0.97790(14) 0.0257(9) Uani 1 d .
H35A H 1.2593 0.5954 0.9699 0.039 Uiso 1 calc R
H35B H 1.2683 0.6677 1.0137 0.039 Uiso 1 calc R
H35C H 1.3062 0.6913 0.9674 0.039 Uiso 1 calc R
C36 C 1.0923(2) 0.6498(3) 0.96483(14) 0.0237(9) Uani 1 d .
H36A H 1.0353 0.6779 0.9487 0.036 Uiso 1 calc R
H36B H 1.1019 0.6521 1.0008 0.036 Uiso 1 calc R
H36C H 1.0922 0.5863 0.9542 0.036 Uiso 1 calc R
C37 C 1.0712(2) 0.3372(3) 0.62806(14) 0.0210(9) Uani 1 d .
C38 C 0.9927(3) 0.3085(3) 0.58362(15) 0.0299(10) Uani 1 d .
H38A H 0.9530 0.2681 0.5954 0.045 Uiso 1 calc R
H38B H 1.0157 0.2766 0.5589 0.045 Uiso 1 calc R
H38C H 0.9603 0.3629 0.5686 0.045 Uiso 1 calc R
C39 C 1.1212(3) 0.2486(3) 0.65080(15) 0.0265(10) Uani 1 d .
H39A H 1.1725 0.2649 0.6780 0.040 Uiso 1 calc R
H39B H 1.1410 0.2159 0.6252 0.040 Uiso 1 calc R
H39C H 1.0814 0.2097 0.6634 0.040 Uiso 1 calc R
C40 C 1.1358(3) 0.3995(3) 0.60808(15) 0.0265(9) Uani 1 d .
H40A H 1.1051 0.4554 0.5941 0.040 Uiso 1 calc R
H40B H 1.1554 0.3668 0.5824 0.040 Uiso 1 calc R
H40C H 1.1873 0.4151 0.6354 0.040 Uiso 1 calc R
C41 C 0.5629(2) 0.6289(2) 0.73966(14) 0.0168(8) Uani 1 d .
C42 C 0.5844(3) 0.5964(3) 0.79475(15) 0.0319(10) Uani 1 d .
H42A H 0.6130 0.5366 0.7978 0.048 Uiso 1 calc R
H42B H 0.5295 0.5920 0.8050 0.048 Uiso 1 calc R
H42C H 0.6242 0.6402 0.8160 0.048 Uiso 1 calc R
C43 C 0.4980(2) 0.5605(3) 0.70583(15) 0.0230(9) Uani 1 d .
H43A H 0.4830 0.5823 0.6716 0.035 Uiso 1 calc R
H43B H 0.4441 0.5555 0.7170 0.035 Uiso 1 calc R
H43C H 0.5263 0.5006 0.7077 0.035 Uiso 1 calc R
C44 C 0.5156(2) 0.7232(3) 0.73462(16) 0.0245(9) Uani 1 d .
H44A H 0.5538 0.7673 0.7565 0.037 Uiso 1 calc R
H44B H 0.4599 0.7173 0.7439 0.037 Uiso 1 calc R
H44C H 0.5033 0.7442 0.7003 0.037 Uiso 1 calc R
C45 C 0.9080(2) 0.7561(3) 0.79713(13) 0.0190(8) Uani 1 d .
H45A H 0.9568 0.7112 0.8029 0.023 Uiso 1 calc R
H45B H 0.8525 0.7265 0.7784 0.023 Uiso 1 calc R
C46 C 0.8984(2) 0.7960(3) 0.84656(14) 0.0219(9) Uani 1 d .
H46A H 0.9575 0.8023 0.8702 0.026 Uiso 1 calc R
H46B H 0.8712 0.8572 0.8407 0.026 Uiso 1 calc R
C47 C 0.8233(3) 0.7761(3) 0.91037(14) 0.0218(9) Uani 1 d .
H47A H 0.7987 0.8380 0.9024 0.026 Uiso 1 calc R
H47B H 0.8778 0.7809 0.9378 0.026 Uiso 1 calc R
C48 C 0.7546(2) 0.7144(3) 0.92633(14) 0.0254(9) Uani 1 d .
H48A H 0.7152 0.7540 0.9396 0.030 Uiso 1 calc R
H48B H 0.7176 0.6840 0.8964 0.030 Uiso 1 calc R
C49 C 0.8822(3) 0.7513(3) 1.04332(14) 0.0222(9) Uani 1 d .
C50 C 0.9716(3) 0.7246(3) 1.06401(14) 0.0270(10) Uani 1 d .
H50 H 0.9863 0.6621 1.0694 0.032 Uiso 1 calc R
C51 C 1.0380(3) 0.7916(3) 1.07645(15) 0.0303(10) Uani 1 d .
H51 H 1.0975 0.7735 1.0905 0.036 Uiso 1 calc R
C52 C 1.0183(3) 0.8851(3) 1.06854(15) 0.0286(10) Uani 1 d .
C53 C 0.9287(3) 0.9104(3) 1.04855(15) 0.0293(10) Uani 1 d .
H53 H 0.9139 0.9729 1.0434 0.035 Uiso 1 calc R
C54 C 0.8610(3) 0.8445(3) 1.03610(14) 0.0243(9) Uani 1 d .
H54 H 0.8013 0.8628 1.0229 0.029 Uiso 1 calc R
C55 C 1.0912(3) 0.9576(3) 1.08186(17) 0.0409(12) Uani 1 d .
H55A H 1.1192 0.9559 1.1175 0.061 Uiso 1 calc R
H55B H 1.0654 1.0179 1.0727 0.061 Uiso 1 calc R
H55C H 1.1357 0.9452 1.0639 0.061 Uiso 1 calc R
C56 C 0.8600(2) 0.5802(3) 0.95270(14) 0.0216(9) Uani 1 d .
H56A H 0.8961 0.5525 0.9837 0.026 Uiso 1 calc R
H56B H 0.9000 0.6162 0.9379 0.026 Uiso 1 calc R
C57 C 0.8158(2) 0.5039(3) 0.91623(15) 0.0249(9) Uani 1 d .
H57A H 0.7910 0.4572 0.9342 0.030 Uiso 1 calc R
H57B H 0.7665 0.5299 0.8901 0.030 Uiso 1 calc R
C58 C 0.8892(3) 0.5146(3) 0.85140(15) 0.0288(10) Uani 1 d .
H58A H 0.9118 0.5760 0.8626 0.035 Uiso 1 calc R
H58B H 0.8309 0.5216 0.8271 0.035 Uiso 1 calc R
C59 C 0.9528(3) 0.4672(3) 0.82700(14) 0.0219(9) Uani 1 d .
H59A H 1.0118 0.4607 0.8507 0.026 Uiso 1 calc R
H59B H 0.9305 0.4060 0.8152 0.026 Uiso 1 calc R
C60 C 1.2056(3) 0.6746(3) 0.72223(14) 0.0326(11) Uani 1 d .
H60A H 1.2493 0.6280 0.7385 0.039 Uiso 1 calc R
H60B H 1.2316 0.7355 0.7317 0.039 Uiso 1 calc R
C61 C 1.1821(3) 0.6628(3) 0.66540(15) 0.0339(11) Uani 1 d .
H61A H 1.1568 0.6014 0.6568 0.041 Uiso 1 calc R
H61B H 1.1361 0.7079 0.6499 0.041 Uiso 1 calc R
C62 C 1.2610(4) 0.6748(5) 0.6439(2) 0.083(2) Uani 1 d .
H62A H 1.2909 0.7323 0.6557 0.125 Uiso 1 calc R
H62B H 1.2406 0.6757 0.6077 0.125 Uiso 1 calc R
H62C H 1.3023 0.6241 0.6546 0.125 Uiso 1 calc R
C63 C 0.8570(3) 0.6151(3) 0.61341(14) 0.0241(9) Uani 1 d .
H63A H 0.8178 0.6638 0.5954 0.029 Uiso 1 calc R
H63B H 0.8256 0.5563 0.6057 0.029 Uiso 1 calc R
C64 C 0.9431(3) 0.6127(3) 0.59719(15) 0.0284(10) Uani 1 d .
H64A H 0.9826 0.5652 0.6162 0.034 Uiso 1 calc R
H64B H 0.9737 0.6721 0.6047 0.034 Uiso 1 calc R
C65 C 0.9252(3) 0.5925(3) 0.54076(17) 0.0456(13) Uani 1 d .
H65A H 0.8938 0.5345 0.5331 0.068 Uiso 1 calc R
H65B H 0.9815 0.5891 0.5319 0.068 Uiso 1 calc R
H65C H 0.8889 0.6414 0.5218 0.068 Uiso 1 calc R

loop_
_atom_site_aniso_label
_atom_site_aniso_U_11
_atom_site_aniso_U_22
_atom_site_aniso_U_33
_atom_site_aniso_U_23
_atom_site_aniso_U_13
_atom_site_aniso_U_12
S1 0.0282(6) 0.0263(6) 0.0202(5) 0.0015(4) 0.0154(5) -0.0021(4)
O1 0.0420(17) 0.0147(14) 0.0241(15) 0.0041(11) 0.0223(13) 0.0018(12)
O2 0.0322(16) 0.0252(16) 0.0201(15) -0.0009(12) 0.0143(13) -0.0034(12)
O3 0.0267(15) 0.0250(16) 0.0242(15) 0.0030(12) 0.0165(13) 0.0012(12)
O4 0.0179(13) 0.0146(13) 0.0189(14) -0.0005(10) 0.0120(11) 0.0031(10)
O5 0.0232(14) 0.0263(15) 0.0130(14) 0.0014(11) 0.0046(12) 0.0008(12)
O6 0.0151(13) 0.0212(15) 0.0227(15) 0.0030(11) 0.0093(12) 0.0028(11)
O7 0.0513(19) 0.0284(17) 0.0233(16) 0.0077(13) 0.0200(15) 0.0007(14)
O8 0.0240(15) 0.0429(19) 0.0307(17) -0.0012(14) 0.0208(13) 0.0000(13)
N1 0.0228(18) 0.0241(19) 0.0187(18) -0.0022(14) 0.0097(15) -0.0014(14)
C1 0.021(2) 0.0088(18) 0.017(2) 0.0010(15) 0.0102(17) 0.0035(15)
C2 0.020(2) 0.0076(18) 0.023(2) 0.0020(15) 0.0094(17) -0.0009(15)
C3 0.017(2) 0.018(2) 0.0114(19) 0.0034(15) -0.0016(16) 0.0014(15)
C4 0.019(2) 0.017(2) 0.015(2) 0.0045(15) 0.0080(17) -0.0002(15)
C5 0.0111(18) 0.016(2) 0.023(2) 0.0015(16) 0.0078(17) 0.0012(15)
C6 0.020(2) 0.0099(19) 0.0118(19) 0.0011(14) 0.0019(16) 0.0027(15)
C7 0.022(2) 0.022(2) 0.022(2) 0.0023(17) 0.0014(18) 0.0010(16)
C8 0.0093(18) 0.023(2) 0.014(2) 0.0017(16) 0.0002(15) 0.0019(15)
C9 0.0121(19) 0.017(2) 0.023(2) -0.0040(16) 0.0043(16) -0.0004(15)
C10 0.0103(18) 0.023(2) 0.018(2) 0.0017(16) 0.0045(16) -0.0003(15)
C11 0.0095(18) 0.015(2) 0.019(2) 0.0066(15) -0.0002(15) 0.0018(14)
C12 0.0070(18) 0.024(2) 0.017(2) -0.0057(16) -0.0011(16) -0.0009(15)
C13 0.0106(18) 0.022(2) 0.0114(19) 0.0016(15) 0.0021(15) 0.0024(15)
C14 0.0156(19) 0.022(2) 0.017(2) 0.0034(16) 0.0066(16) 0.0035(16)
C15 0.0164(19) 0.0133(19) 0.0136(19) 0.0053(15) 0.0045(16) 0.0049(15)
C16 0.0121(18) 0.015(2) 0.018(2) 0.0037(15) 0.0038(16) 0.0033(15)
C17 0.019(2) 0.014(2) 0.016(2) 0.0052(15) 0.0078(17) 0.0031(15)
C18 0.0176(19) 0.0126(19) 0.015(2) 0.0009(15) 0.0057(16) 0.0026(15)
C19 0.0156(19) 0.0123(19) 0.023(2) 0.0051(16) 0.0097(17) 0.0007(15)
C20 0.0197(19) 0.0102(18) 0.0134(19) 0.0022(14) 0.0098(16) 0.0050(15)
C21 0.021(2) 0.016(2) 0.019(2) -0.0024(16) 0.0094(17) -0.0045(16)
C22 0.0071(17) 0.017(2) 0.0141(19) -0.0021(15) -0.0004(15) 0.0010(14)
C23 0.0166(19) 0.018(2) 0.016(2) -0.0003(15) 0.0070(16) -0.0049(15)
C24 0.0142(19) 0.018(2) 0.0093(18) -0.0032(15) 0.0034(15) -0.0005(15)
C25 0.0136(19) 0.017(2) 0.018(2) -0.0007(16) 0.0027(16) 0.0028(15)
C26 0.0121(18) 0.018(2) 0.018(2) 0.0036(16) 0.0040(16) -0.0019(15)
C27 0.0071(17) 0.020(2) 0.0139(19) -0.0007(15) 0.0028(15) -0.0025(14)
C28 0.0144(19) 0.019(2) 0.030(2) 0.0044(17) 0.0102(18) -0.0002(16)
C29 0.029(2) 0.027(2) 0.012(2) 0.0009(17) 0.0090(18) -0.0069(18)
C30 0.034(2) 0.033(3) 0.019(2) 0.0068(18) 0.0141(19) -0.0053(19)
C31 0.059(3) 0.029(3) 0.023(2) 0.0108(19) 0.018(2) 0.001(2)
C32 0.034(2) 0.045(3) 0.028(2) 0.007(2) 0.018(2) -0.016(2)
C33 0.016(2) 0.024(2) 0.016(2) 0.0012(16) 0.0054(17) -0.0026(16)
C34 0.030(2) 0.031(2) 0.017(2) -0.0073(18) 0.0077(18) -0.0085(18)
C35 0.022(2) 0.040(3) 0.015(2) 0.0027(18) 0.0049(18) 0.0010(18)
C36 0.024(2) 0.028(2) 0.020(2) 0.0002(17) 0.0083(18) -0.0051(17)
C37 0.019(2) 0.027(2) 0.019(2) -0.0034(17) 0.0072(17) 0.0049(17)
C38 0.024(2) 0.041(3) 0.029(2) -0.012(2) 0.0138(19) 0.0094(19)
C39 0.025(2) 0.029(2) 0.030(2) -0.0076(19) 0.0145(19) 0.0035(18)
C40 0.029(2) 0.032(2) 0.024(2) -0.0010(18) 0.0162(19) 0.0018(18)
C41 0.0155(19) 0.017(2) 0.022(2) 0.0017(16) 0.0127(17) 0.0008(15)
C42 0.028(2) 0.042(3) 0.029(2) 0.001(2) 0.014(2) 0.002(2)
C43 0.016(2) 0.018(2) 0.038(3) -0.0017(18) 0.0128(19) 0.0020(16)
C44 0.021(2) 0.019(2) 0.042(3) -0.0009(18) 0.0229(19) 0.0025(17)
C45 0.022(2) 0.020(2) 0.017(2) 0.0044(16) 0.0086(17) -0.0009(16)
C46 0.021(2) 0.022(2) 0.025(2) 0.0028(17) 0.0099(18) -0.0040(16)
C47 0.024(2) 0.024(2) 0.019(2) -0.0012(17) 0.0102(18) 0.0012(17)
C48 0.018(2) 0.039(3) 0.020(2) -0.0047(19) 0.0068(18) 0.0017(18)
C49 0.028(2) 0.028(2) 0.014(2) 0.0004(17) 0.0123(18) 0.0023(17)
C50 0.033(2) 0.028(2) 0.023(2) 0.0019(18) 0.012(2) 0.0045(19)
C51 0.024(2) 0.041(3) 0.026(2) -0.002(2) 0.0079(19) 0.002(2)
C52 0.025(2) 0.043(3) 0.020(2) -0.0038(19) 0.0078(19) -0.007(2)
C53 0.041(3) 0.023(2) 0.026(2) -0.0041(18) 0.012(2) -0.0009(19)
C54 0.025(2) 0.026(2) 0.023(2) -0.0026(18) 0.0078(18) 0.0036(18)
C55 0.044(3) 0.043(3) 0.033(3) -0.007(2) 0.007(2) -0.013(2)
C56 0.022(2) 0.026(2) 0.019(2) 0.0030(17) 0.0109(18) 0.0015(17)
C57 0.023(2) 0.030(2) 0.027(2) -0.0044(18) 0.0151(19) -0.0073(18)
C58 0.031(2) 0.036(3) 0.024(2) 0.0065(19) 0.017(2) 0.0055(19)
C59 0.027(2) 0.017(2) 0.025(2) 0.0037(17) 0.0133(19) 0.0002(16)
C60 0.031(2) 0.050(3) 0.017(2) 0.002(2) 0.0061(19) 0.003(2)
C61 0.035(3) 0.046(3) 0.023(2) 0.005(2) 0.010(2) 0.009(2)
C62 0.052(4) 0.166(7) 0.040(3) 0.027(4) 0.027(3) 0.031(4)
C63 0.026(2) 0.028(2) 0.022(2) 0.0049(18) 0.0127(19) 0.0024(18)
C64 0.030(2) 0.030(2) 0.033(3) 0.0111(19) 0.022(2) 0.0082(18)
C65 0.067(3) 0.040(3) 0.042(3) 0.003(2) 0.037(3) 0.009(2)

loop_
_atom_type_symbol
_atom_type_description
_atom_type_scat_dispersion_real
_atom_type_scat_dispersion_imag
_atom_type_scat_source
C C 0.0033 0.0016 'International Tables Vol C Tables 4.2.6.8 and 6.1.1.4'
H H 0.0000 0.0000 'International Tables Vol C Tables 4.2.6.8 and 6.1.1.4'
N N 0.0061 0.0033 'International Tables Vol C Tables 4.2.6.8 and 6.1.1.4'
O O 0.0106 0.0060 'International Tables Vol C Tables 4.2.6.8 and 6.1.1.4'
S S 0.1246 0.1234 'International Tables Vol C Tables 4.2.6.8 and 6.1.1.4'

loop_
_geom_angle_atom_site_label_1
_geom_angle_atom_site_label_2
_geom_angle_atom_site_label_3
_geom_angle
O8 S1 O7 121.06(17)
O8 S1 N1 106.71(17)
O7 S1 N1 106.70(16)
O8 S1 C49 107.04(18)
O7 S1 C49 107.69(18)
N1 S1 C49 106.88(16)
C1 O1 C45 123.9(3)
C47 O2 C46 112.2(3)
C58 O3 C57 110.9(3)
C20 O4 C59 114.9(3)
C13 O5 C60 114.7(3)
C27 O6 C63 113.2(3)
C48 N1 C56 116.0(3)
C48 N1 S1 117.3(2)
C56 N1 S1 119.5(3)
C6 C1 C2 120.5(3)
C6 C1 O1 117.8(3)
C2 C1 O1 120.4(3)
C3 C2 C1 118.4(3)
C3 C2 C28 118.5(3)
C1 C2 C28 123.0(3)
C2 C3 C4 123.2(3)
C2 C3 H3 118.4
C4 C3 H3 118.4
C5 C4 C3 116.3(3)
C5 C4 C29 122.9(3)
C3 C4 C29 120.8(3)
C4 C5 C6 122.7(3)
C4 C5 H5 118.7
C6 C5 H5 118.7
C1 C6 C5 118.5(3)
C1 C6 C7 122.3(3)
C5 C6 C7 119.0(3)
C6 C7 C8 117.4(3)
C6 C7 H7A 108.0
C8 C7 H7A 108.0
C6 C7 H7B 108.0
C8 C7 H7B 108.0
H7A C7 H7B 107.2
C13 C8 C9 117.9(3)
C13 C8 C7 123.3(3)
C9 C8 C7 118.7(3)
C10 C9 C8 122.9(3)
C10 C9 H9 118.5
C8 C9 H9 118.5
C9 C10 C11 117.2(3)
C9 C10 C33 122.8(3)
C11 C10 C33 120.0(3)
C12 C11 C10 122.2(3)
C12 C11 H11 118.9
C10 C11 H11 118.9
C11 C12 C13 118.4(3)
C11 C12 C14 119.7(3)
C13 C12 C14 121.8(3)
O5 C13 C8 120.0(3)
O5 C13 C12 118.7(3)
C8 C13 C12 121.3(3)
C12 C14 C15 119.0(3)
C12 C14 H14A 107.6
C15 C14 H14A 107.6
C12 C14 H14B 107.6
C15 C14 H14B 107.6
H14A C14 H14B 107.0
C16 C15 C20 117.6(3)
C16 C15 C14 119.4(3)
C20 C15 C14 122.9(3)
C17 C16 C15 123.5(3)
C17 C16 H16 118.2
C15 C16 H16 118.2
C18 C17 C16 116.4(3)
C18 C17 C37 122.6(3)
C16 C17 C37 121.0(3)
C17 C18 C19 122.5(3)
C17 C18 H18 118.7
C19 C18 H18 118.7
C20 C19 C18 118.8(3)
C20 C19 C21 121.6(3)
C18 C19 C21 119.4(3)
C19 C20 O4 118.6(3)
C19 C20 C15 121.1(3)
O4 C20 C15 120.2(3)
C19 C21 C22 121.2(3)
C19 C21 H21A 107.0
C22 C21 H21A 107.0
C19 C21 H21B 107.0
C22 C21 H21B 107.0
H21A C21 H21B 106.8
C23 C22 C27 118.2(3)
C23 C22 C21 117.9(3)
C27 C22 C21 123.9(3)
C22 C23 C24 122.7(3)
C22 C23 H23 118.7
C24 C23 H23 118.7
C25 C24 C23 116.6(3)
C25 C24 C41 123.1(3)
C23 C24 C41 120.2(3)
C24 C25 C26 123.4(3)
C24 C25 H25 118.3
C26 C25 H25 118.3
C25 C26 C27 117.7(3)
C25 C26 C28 117.7(3)
C27 C26 C28 124.6(3)
O6 C27 C26 119.6(3)
O6 C27 C22 119.2(3)
C26 C27 C22 121.1(3)
C2 C28 C26 120.1(3)
C2 C28 H28A 107.3
C26 C28 H28A 107.3
C2 C28 H28B 107.3
C26 C28 H28B 107.3
H28A C28 H28B 106.9
C31 C29 C32 108.5(3)
C31 C29 C4 108.3(3)
C32 C29 C4 112.5(3)
C31 C29 C30 109.5(3)
C32 C29 C30 108.4(3)
C4 C29 C30 109.7(3)
C29 C30 H30A 109.5
C29 C30 H30B 109.5
H30A C30 H30B 109.5
C29 C30 H30C 109.5
H30A C30 H30C 109.5
H30B C30 H30C 109.5
C29 C31 H31A 109.5
C29 C31 H31B 109.5
H31A C31 H31B 109.5
C29 C31 H31C 109.5
H31A C31 H31C 109.5
H31B C31 H31C 109.5
C29 C32 H32A 109.5
C29 C32 H32B 109.5
H32A C32 H32B 109.5
C29 C32 H32C 109.5
H32A C32 H32C 109.5
H32B C32 H32C 109.5
C36 C33 C35 109.4(3)
C36 C33 C10 109.4(3)
C35 C33 C10 109.1(3)
C36 C33 C34 107.9(3)
C35 C33 C34 108.4(3)
C10 C33 C34 112.5(3)
C33 C34 H34A 109.5
C33 C34 H34B 109.5
H34A C34 H34B 109.5
C33 C34 H34C 109.5
H34A C34 H34C 109.5
H34B C34 H34C 109.5
C33 C35 H35A 109.5
C33 C35 H35B 109.5
H35A C35 H35B 109.5
C33 C35 H35C 109.5
H35A C35 H35C 109.5
H35B C35 H35C 109.5
C33 C36 H36A 109.5
C33 C36 H36B 109.5
H36A C36 H36B 109.5
C33 C36 H36C 109.5
H36A C36 H36C 109.5
H36B C36 H36C 109.5
C38 C37 C39 107.7(3)
C38 C37 C17 112.8(3)
C39 C37 C17 109.0(3)
C38 C37 C40 108.6(3)
C39 C37 C40 109.1(3)
C17 C37 C40 109.5(3)
C37 C38 H38A 109.5
C37 C38 H38B 109.5
H38A C38 H38B 109.5
C37 C38 H38C 109.5
H38A C38 H38C 109.5
H38B C38 H38C 109.5
C37 C39 H39A 109.5
C37 C39 H39B 109.5
H39A C39 H39B 109.5
C37 C39 H39C 109.5
H39A C39 H39C 109.5
H39B C39 H39C 109.5
C37 C40 H40A 109.5
C37 C40 H40B 109.5
H40A C40 H40B 109.5
C37 C40 H40C 109.5
H40A C40 H40C 109.5
H40B C40 H40C 109.5
C43 C41 C44 107.4(3)
C43 C41 C42 109.8(3)
C44 C41 C42 109.5(3)
C43 C41 C24 108.7(3)
C44 C41 C24 112.0(3)
C42 C41 C24 109.5(3)
C41 C42 H42A 109.5
C41 C42 H42B 109.5
H42A C42 H42B 109.5
C41 C42 H42C 109.5
H42A C42 H42C 109.5
H42B C42 H42C 109.5
C41 C43 H43A 109.5
C41 C43 H43B 109.5
H43A C43 H43B 109.5
C41 C43 H43C 109.5
H43A C43 H43C 109.5
H43B C43 H43C 109.5
C41 C44 H44A 109.5
C41 C44 H44B 109.5
H44A C44 H44B 109.5
C41 C44 H44C 109.5
H44A C44 H44C 109.5
H44B C44 H44C 109.5
O1 C45 C46 103.0(3)
O1 C45 H45A 111.2
C46 C45 H45A 111.2
O1 C45 H45B 111.2
C46 C45 H45B 111.2
H45A C45 H45B 109.1
O2 C46 C45 109.8(3)
O2 C46 H46A 109.7
C45 C46 H46A 109.7
O2 C46 H46B 109.7
C45 C46 H46B 109.7
H46A C46 H46B 108.2
O2 C47 C48 109.1(3)
O2 C47 H47A 109.9
C48 C47 H47A 109.9
O2 C47 H47B 109.9
C48 C47 H47B 109.9
H47A C47 H47B 108.3
N1 C48 C47 116.2(3)
N1 C48 H48A 108.2
C47 C48 H48A 108.2
N1 C48 H48B 108.2
C47 C48 H48B 108.2
H48A C48 H48B 107.4
C54 C49 C50 119.7(4)
C54 C49 S1 119.9(3)
C50 C49 S1 120.3(3)
C51 C50 C49 119.5(4)
C51 C50 H50 120.2
C49 C50 H50 120.2
C50 C51 C52 121.6(4)
C50 C51 H51 119.2
C52 C51 H51 119.2
C51 C52 C53 118.1(4)
C51 C52 C55 121.2(4)
C53 C52 C55 120.7(4)
C54 C53 C52 121.3(4)
C54 C53 H53 119.3
C52 C53 H53 119.3
C49 C54 C53 119.8(4)
C49 C54 H54 120.1
C53 C54 H54 120.1
C52 C55 H55A 109.5
C52 C55 H55B 109.5
H55A C55 H55B 109.5
C52 C55 H55C 109.5
H55A C55 H55C 109.5
H55B C55 H55C 109.5
N1 C56 C57 111.2(3)
N1 C56 H56A 109.4
C57 C56 H56A 109.4
N1 C56 H56B 109.4
C57 C56 H56B 109.4
H56A C56 H56B 108.0
O3 C57 C56 110.8(3)
O3 C57 H57A 109.5
C56 C57 H57A 109.5
O3 C57 H57B 109.5
C56 C57 H57B 109.5
H57A C57 H57B 108.1
O3 C58 C59 110.0(3)
O3 C58 H58A 109.7
C59 C58 H58A 109.7
O3 C58 H58B 109.7
C59 C58 H58B 109.7
H58A C58 H58B 108.2
O4 C59 C58 106.0(3)
O4 C59 H59A 110.5
C58 C59 H59A 110.5
O4 C59 H59B 110.5
C58 C59 H59B 110.5
H59A C59 H59B 108.7
O5 C60 C61 107.7(3)
O5 C60 H60A 110.2
C61 C60 H60A 110.2
O5 C60 H60B 110.2
C61 C60 H60B 110.2
H60A C60 H60B 108.5
C62 C61 C60 113.4(4)
C62 C61 H61A 108.9
C60 C61 H61A 108.9
C62 C61 H61B 108.9
C60 C61 H61B 108.9
H61A C61 H61B 107.7
C61 C62 H62A 109.5
C61 C62 H62B 109.5
H62A C62 H62B 109.5
C61 C62 H62C 109.5
H62A C62 H62C 109.5
H62B C62 H62C 109.5
O6 C63 C64 108.5(3)
O6 C63 H63A 110.0
C64 C63 H63A 110.0
O6 C63 H63B 110.0
C64 C63 H63B 110.0
H63A C63 H63B 108.4
C63 C64 C65 111.6(4)
C63 C64 H64A 109.3
C65 C64 H64A 109.3
C63 C64 H64B 109.3
C65 C64 H64B 109.3
H64A C64 H64B 108.0
C64 C65 H65A 109.5
C64 C65 H65B 109.5
H65A C65 H65B 109.5
C64 C65 H65C 109.5
H65A C65 H65C 109.5
H65B C65 H65C 109.5

loop_
_geom_bond_atom_site_label_1
_geom_bond_atom_site_label_2
_geom_bond_distance
S1 O8 1.424(3)
S1 O7 1.431(3)
S1 N1 1.637(3)
S1 C49 1.769(4)
O1 C1 1.397(4)
O1 C45 1.435(4)
O2 C47 1.419(4)
O2 C46 1.423(4)
O3 C58 1.427(4)
O3 C57 1.429(4)
O4 C20 1.395(4)
O4 C59 1.429(4)
O5 C13 1.390(4)
O5 C60 1.422(4)
O6 C27 1.388(4)
O6 C63 1.434(4)
N1 C48 1.475(5)
N1 C56 1.476(4)
C1 C6 1.390(5)
C1 C2 1.390(5)
C2 C3 1.388(5)
C2 C28 1.521(5)
C3 C4 1.390(5)
C3 H3 0.9300
C4 C5 1.383(5)
C4 C29 1.533(5)
C5 C6 1.399(5)
C5 H5 0.9300
C6 C7 1.512(5)
C7 C8 1.514(5)
C7 H7A 0.9700
C7 H7B 0.9700
C8 C13 1.396(5)
C8 C9 1.398(5)
C9 C10 1.379(5)
C9 H9 0.9300
C10 C11 1.407(5)
C10 C33 1.534(5)
C11 C12 1.389(5)
C11 H11 0.9300
C12 C13 1.396(5)
C12 C14 1.518(5)
C14 C15 1.522(5)
C14 H14A 0.9700
C14 H14B 0.9700
C15 C16 1.393(5)
C15 C20 1.395(5)
C16 C17 1.392(5)
C16 H16 0.9300
C17 C18 1.388(5)
C17 C37 1.541(5)
C18 C19 1.394(5)
C18 H18 0.9300
C19 C20 1.386(5)
C19 C21 1.515(5)
C21 C22 1.530(5)
C21 H21A 0.9700
C21 H21B 0.9700
C22 C23 1.384(5)
C22 C27 1.398(5)
C23 C24 1.398(5)
C23 H23 0.9300
C24 C25 1.378(5)
C24 C41 1.544(4)
C25 C26 1.392(5)
C25 H25 0.9300
C26 C27 1.393(5)
C26 C28 1.521(5)
C28 H28A 0.9700
C28 H28B 0.9700
C29 C31 1.531(6)
C29 C32 1.531(5)
C29 C30 1.542(5)
C30 H30A 0.9600
C30 H30B 0.9600
C30 H30C 0.9600
C31 H31A 0.9600
C31 H31B 0.9600
C31 H31C 0.9600
C32 H32A 0.9600
C32 H32B 0.9600
C32 H32C 0.9600
C33 C36 1.525(5)
C33 C35 1.531(5)
C33 C34 1.536(5)
C34 H34A 0.9600
C34 H34B 0.9600
C34 H34C 0.9600
C35 H35A 0.9600
C35 H35B 0.9600
C35 H35C 0.9600
C36 H36A 0.9600
C36 H36B 0.9600
C36 H36C 0.9600
C37 C38 1.527(5)
C37 C39 1.534(5)
C37 C40 1.544(5)
C38 H38A 0.9600
C38 H38B 0.9600
C38 H38C 0.9600
C39 H39A 0.9600
C39 H39B 0.9600
C39 H39C 0.9600
C40 H40A 0.9600
C40 H40B 0.9600
C40 H40C 0.9600
C41 C43 1.528(5)
C41 C44 1.529(5)
C41 C42 1.533(5)
C42 H42A 0.9600
C42 H42B 0.9600
C42 H42C 0.9600
C43 H43A 0.9600
C43 H43B 0.9600
C43 H43C 0.9600
C44 H44A 0.9600
C44 H44B 0.9600
C44 H44C 0.9600
C45 C46 1.517(5)
C45 H45A 0.9700
C45 H45B 0.9700
C46 H46A 0.9700
C46 H46B 0.9700
C47 C48 1.530(5)
C47 H47A 0.9700
C47 H47B 0.9700
C48 H48A 0.9700
C48 H48B 0.9700
C49 C54 1.382(5)
C49 C50 1.394(5)
C50 C51 1.380(6)
C50 H50 0.9300
C51 C52 1.384(6)
C51 H51 0.9300
C52 C53 1.389(6)
C52 C55 1.505(6)
C53 C54 1.382(5)
C53 H53 0.9300
C54 H54 0.9300
C55 H55A 0.9600
C55 H55B 0.9600
C55 H55C 0.9600
C56 C57 1.520(5)
C56 H56A 0.9700
C56 H56B 0.9700
C57 H57A 0.9700
C57 H57B 0.9700
C58 C59 1.489(5)
C58 H58A 0.9700
C58 H58B 0.9700
C59 H59A 0.9700
C59 H59B 0.9700
C60 C61 1.514(5)
C60 H60A 0.9700
C60 H60B 0.9700
C61 C62 1.493(6)
C61 H61A 0.9700
C61 H61B 0.9700
C62 H62A 0.9600
C62 H62B 0.9600
C62 H62C 0.9600
C63 C64 1.505(5)
C63 H63A 0.9700
C63 H63B 0.9700
C64 C65 1.527(6)
C64 H64A 0.9700
C64 H64B 0.9700
C65 H65A 0.9600
C65 H65B 0.9600
C65 H65C 0.9600
